data_7130212
loop_
_publ_author_name
'Serrato, Melinda'
'Mohand, Melaimi'
'Bertrand, Guy'

_publ_section_title
;
 Cyclic (amino)(barrelene)carbenes: An original family of CAACs through a
 Novel Synthetic Pathway
;
_journal_name_full 'Chemical Communications'
_journal_paper_doi 10.1039/D2CC02565E
_journal_year 2022
_chemical_formula_moiety 'C23 H23 Au Cl N, C H Cl3'
_chemical_formula_sum 'C24 H24 Au Cl4 N'
_chemical_formula_weight 665.21
_space_group_crystal_system orthorhombic
_space_group_IT_number 19
_space_group_name_Hall 'P 2ac 2ab'
_space_group_name_H-M_alt 'P 21 21 21'
_atom_sites_solution_hydrogens geom
_audit_creation_date 2017-06-10
_audit_creation_method
;
Olex2 1.2-beta
(compiled 2017.03.28 svn.r3405 for OlexSys, GUI svn.r5337)
;
_audit_update_record
;
2022-05-05 deposited with the CCDC.	2022-06-09 downloaded from the CCDC.
;
_cell_angle_alpha 90
_cell_angle_beta 90
_cell_angle_gamma 90
_cell_formula_units_Z 4
_cell_length_a 10.6880(10)
_cell_length_b 13.5775(14)
_cell_length_c 17.3369(18)
_cell_measurement_reflns_used 9887
_cell_measurement_temperature 100
_cell_measurement_theta_max 25.415
_cell_measurement_theta_min 2.425
_cell_volume 2515.9(4)
_computing_cell_refinement 'SAINT v8.34A (Bruker, 2013)'
_computing_data_collection 'APEX2 v2014.11-0 (Bruker, 2014)'
_computing_data_reduction 'SAINT v8.34A (Bruker, 2013)'
_computing_molecular_graphics 'Olex2 (Dolomanov et al., 2009)'
_computing_publication_material 'Olex2 (Dolomanov et al., 2009)'
_computing_structure_refinement 'XL (Sheldrick, 2008)'
_computing_structure_solution 'SHELXT (Sheldrick, 2015)'
_diffrn_ambient_temperature 100.0
_diffrn_detector 'Bruker APEX-II CCD'
_diffrn_detector_area_resol_mean 7.9
_diffrn_detector_type 'CCD Area Detector'
_diffrn_measured_fraction_theta_full 1.000
_diffrn_measured_fraction_theta_max 0.998
_diffrn_measurement_device 'Kappa Four-Circle Diffractometer'
_diffrn_measurement_device_type 'Bruker X8 APEX II'
_diffrn_measurement_method '\w and \f scans'
_diffrn_radiation_monochromator graphite
_diffrn_radiation_probe x-ray
_diffrn_radiation_type MoK\a
_diffrn_radiation_wavelength 0.71073
_diffrn_radiation_xray_symbol K-L~3~
_diffrn_reflns_av_R_equivalents 0.0331
_diffrn_reflns_av_unetI/netI 0.0374
_diffrn_reflns_Laue_measured_fraction_full 1.000
_diffrn_reflns_Laue_measured_fraction_max 0.998
_diffrn_reflns_limit_h_max 12
_diffrn_reflns_limit_h_min -12
_diffrn_reflns_limit_k_max 16
_diffrn_reflns_limit_k_min -13
_diffrn_reflns_limit_l_max 20
_diffrn_reflns_limit_l_min -17
_diffrn_reflns_number 19666
_diffrn_reflns_point_group_measured_fraction_full 0.997
_diffrn_reflns_point_group_measured_fraction_max 0.995
_diffrn_reflns_theta_full 25.242
_diffrn_reflns_theta_max 25.430
_diffrn_reflns_theta_min 2.239
_diffrn_source 'sealed tube'
_diffrn_source_type fine-focus
_diffrn_standards_number 0
_exptl_absorpt_coefficient_mu 6.284
_exptl_absorpt_correction_T_max 0.4901
_exptl_absorpt_correction_T_min 0.4201
_exptl_absorpt_correction_type multi-scan
_exptl_absorpt_process_details
;
SADABS-2016/2 (Bruker,2016/2) was used for absorption correction.
wR2(int) was 0.0700 before and 0.0597 after correction.
The Ratio of minimum to maximum transmission is 0.8572.
The \l/2 correction factor is Not present.
;
_exptl_crystal_colour colourless
_exptl_crystal_density_diffrn 1.756
_exptl_crystal_description block
_exptl_crystal_F_000 1288
_exptl_crystal_size_max 0.25
_exptl_crystal_size_mid 0.22
_exptl_crystal_size_min 0.09
_refine_diff_density_max 0.939
_refine_diff_density_min -0.475
_refine_diff_density_rms 0.084
_refine_ls_abs_structure_details
;
 Flack x determined using 1879 quotients [(I+)-(I-)]/[(I+)+(I-)]
 (Parsons, Flack and Wagner, Acta Cryst. B69 (2013) 249-259).
;
_refine_ls_abs_structure_Flack -0.007(4)
_refine_ls_extinction_method none
_refine_ls_goodness_of_fit_ref 1.055
_refine_ls_hydrogen_treatment constr
_refine_ls_matrix_type full
_refine_ls_number_parameters 303
_refine_ls_number_reflns 4615
_refine_ls_number_restraints 36
_refine_ls_restrained_S_all 1.084
_refine_ls_R_factor_all 0.0208
_refine_ls_R_factor_gt 0.0194
_refine_ls_shift/su_max 0.002
_refine_ls_shift/su_mean 0.000
_refine_ls_structure_factor_coef Fsqd
_refine_ls_weighting_details 'w=1/[\s^2^(Fo^2^)+(0.0149P)^2^+0.3264P] where P=(Fo^2^+2Fc^2^)/3'
_refine_ls_weighting_scheme calc
_refine_ls_wR_factor_gt 0.0445
_refine_ls_wR_factor_ref 0.0450
_reflns_Friedel_coverage 0.760
_reflns_Friedel_fraction_full 0.994
_reflns_Friedel_fraction_max 0.992
_reflns_number_gt 4459
_reflns_number_total 4615
_reflns_threshold_expression 'I > 2\s(I)'
_cod_data_source_file d2cc02565e2.cif
_cod_data_source_block gbmm_130_p212121_a
_cod_depositor_comments
;
The following automatic conversions were performed:

data item '_diffrn_radiation_probe' value 'X-ray' was changed to
'x-ray' in accordance with the
/home/data/users/saulius/crontab/automatic-downloads/rss-feeds/RSC/lib/dictionaries/cif_core.dic
dictionary named 'cif_core.dic' version 2.4.2 last updated on
2011-04-26.

Automatic conversion script
Id: cif_fix_values 7556 2019-12-06 15:28:31Z antanas 
;
_cod_database_code 7130212
_shelx_shelxl_version_number 2014/7
_shelx_space_group_comment
;
The symmetry employed for this shelxl refinement is uniquely defined
by the following loop, which should always be used as a source of
symmetry information in preference to the above space-group names.
They are only intended as comments.
;
_shelx_estimated_absorpt_t_max 0.602
_shelx_estimated_absorpt_t_min 0.303
_olex2_refinement_description
;
1. Fixed Uiso
 At 1.2 times of:
  All C(H) groups, All C(H,H) groups
 At 1.5 times of:
  All C(H,H,H) groups
2. Rigid body (RIGU) restrains
 C24, Cl3, Cl2, Cl4, Cl2A, Cl3A, Cl4A
 with sigma for 1-2 distances of 0.004 and sigma for 1-3 distances of 0.004
3. Others
 Sof(H24A)=Sof(Cl2A)=Sof(Cl3A)=Sof(Cl4A)=1-FVAR(1)
 Sof(Cl3)=Sof(Cl2)=Sof(Cl4)=Sof(H24)=FVAR(1)
4.a Ternary CH refined with riding coordinates:
 C21(H21), C17(H17), C24(H24), C24(H24A)
4.b Aromatic/amide H refined with riding coordinates:
 C15(H15), C9(H9), C6(H6), C7(H7), C12(H12), C13(H13), C8(H8), C14(H14),
 C18(H18)
4.c Idealised Me refined as rotating group:
 C19(H19A,H19B,H19C), C22(H22A,H22B,H22C), C23(H23A,H23B,H23C), C20(H20A,H20B,
 H20C)
;
_olex2_submission_special_instructions 'No special instructions were received'

loop_
_space_group_symop_operation_xyz
'x, y, z'
'-x+1/2, -y, z+1/2'
'-x, y+1/2, -z+1/2'
'x+1/2, -y+1/2, -z'

loop_
_atom_site_label
_atom_site_type_symbol
_atom_site_fract_x
_atom_site_fract_y
_atom_site_fract_z
_atom_site_U_iso_or_equiv
_atom_site_adp_type
_atom_site_occupancy
_atom_site_site_symmetry_order
_atom_site_calc_flag
_atom_site_refinement_flags_posn
_atom_site_refinement_flags_adp
_atom_site_refinement_flags_occupancy
_atom_site_disorder_assembly
_atom_site_disorder_group
Au1 Au 0.78929(2) 0.36425(2) 0.70699(2) 0.01455(7) Uani 1 1 d . . . . .
Cl1 Cl 0.99819(12) 0.38853(12) 0.72851(8) 0.0216(4) Uani 1 1 d . . . . .
Cl3 Cl 1.0963(3) 0.7448(3) 0.5597(2) 0.0731(12) Uani 0.761(4) 1 d . U P A 1
Cl2 Cl 0.9632(4) 0.6180(2) 0.66490(17) 0.0708(12) Uani 0.761(4) 1 d . U P A 1
Cl4 Cl 0.8292(3) 0.7411(3) 0.55958(18) 0.0838(15) Uani 0.761(4) 1 d . U P A 1
N1 N 0.5118(3) 0.3628(4) 0.7233(2) 0.0104(9) Uani 1 1 d . . . . .
C15 C 0.5440(5) 0.3556(5) 0.3970(3) 0.0209(14) Uani 1 1 d . . . . .
H15 H 0.5044 0.3262 0.3537 0.025 Uiso 1 1 calc R . . . .
C10 C 0.5521(5) 0.1521(4) 0.5248(3) 0.0150(13) Uani 1 1 d . . . . .
C9 C 0.5822(6) 0.0585(5) 0.4986(4) 0.0241(15) Uani 1 1 d . . . . .
H9 H 0.5398 0.0312 0.4554 0.029 Uiso 1 1 calc R . . . .
C6 C 0.7063(5) 0.1374(4) 0.6264(3) 0.0172(11) Uani 1 1 d . . . . .
H6 H 0.7482 0.1640 0.6700 0.021 Uiso 1 1 calc R . . . .
C7 C 0.7366(5) 0.0436(4) 0.5993(4) 0.0223(15) Uani 1 1 d . . . . .
H7 H 0.7998 0.0064 0.6244 0.027 Uiso 1 1 calc R . . . .
C12 C 0.6640(5) 0.4398(4) 0.5250(4) 0.0189(14) Uani 1 1 d . . . . .
H12 H 0.7049 0.4682 0.5682 0.023 Uiso 1 1 calc R . . . .
C11 C 0.5937(4) 0.3559(5) 0.5329(3) 0.0136(12) Uani 1 1 d . . . . .
C19 C 0.3096(5) 0.2719(4) 0.7390(3) 0.0175(13) Uani 1 1 d . . . . .
H19A H 0.3610 0.2154 0.7541 0.026 Uiso 1 1 calc GR . . . .
H19B H 0.2353 0.2487 0.7114 0.026 Uiso 1 1 calc GR . . . .
H19C H 0.2839 0.3083 0.7852 0.026 Uiso 1 1 calc GR . . . .
C1 C 0.6093(5) 0.3419(4) 0.6820(3) 0.0121(13) Uani 1 1 d . . . . .
C3 C 0.4261(4) 0.2907(4) 0.6135(3) 0.0117(12) Uani 1 1 d . . . . .
C13 C 0.6742(5) 0.4828(5) 0.4517(4) 0.0238(15) Uani 1 1 d . . . . .
H13 H 0.7223 0.5411 0.4454 0.029 Uiso 1 1 calc R . . . .
C5 C 0.6145(5) 0.1915(4) 0.5891(3) 0.0137(12) Uani 1 1 d . . . . .
C8 C 0.6754(5) 0.0048(5) 0.5363(4) 0.0245(16) Uani 1 1 d . . . . .
H8 H 0.6969 -0.0591 0.5183 0.029 Uiso 1 1 calc R . . . .
C2 C 0.3857(4) 0.3398(4) 0.6864(3) 0.0137(13) Uani 1 1 d . . . . .
C22 C 0.5752(5) 0.3436(5) 0.8593(3) 0.0225(16) Uani 1 1 d . . . . .
H22A H 0.5425 0.2765 0.8536 0.034 Uiso 1 1 calc GR . . . .
H22B H 0.5575 0.3676 0.9114 0.034 Uiso 1 1 calc GR . . . .
H22C H 0.6658 0.3433 0.8506 0.034 Uiso 1 1 calc GR . . . .
C21 C 0.5133(5) 0.4100(4) 0.8011(3) 0.0171(12) Uani 1 1 d . . . . .
H21 H 0.4242 0.4180 0.8175 0.020 Uiso 1 1 calc R . . . .
C23 C 0.5699(5) 0.5131(4) 0.7963(4) 0.0228(13) Uani 1 1 d . . . . .
H23A H 0.6577 0.5083 0.7805 0.034 Uiso 1 1 calc GR . . . .
H23B H 0.5648 0.5450 0.8469 0.034 Uiso 1 1 calc GR . . . .
H23C H 0.5236 0.5523 0.7584 0.034 Uiso 1 1 calc GR . . . .
C16 C 0.5323(5) 0.3145(5) 0.4690(3) 0.0165(13) Uani 1 1 d . . . . .
C20 C 0.3168(5) 0.4374(4) 0.6708(3) 0.0185(14) Uani 1 1 d . . . . .
H20A H 0.2965 0.4693 0.7199 0.028 Uiso 1 1 calc GR . . . .
H20B H 0.2395 0.4241 0.6423 0.028 Uiso 1 1 calc GR . . . .
H20C H 0.3706 0.4810 0.6402 0.028 Uiso 1 1 calc GR . . . .
C14 C 0.6152(5) 0.4416(5) 0.3885(4) 0.0279(16) Uani 1 1 d . . . . .
H14 H 0.6230 0.4716 0.3393 0.033 Uiso 1 1 calc R . . . .
C17 C 0.4571(5) 0.2211(4) 0.4891(3) 0.0188(14) Uani 1 1 d . . . . .
H17 H 0.4128 0.1920 0.4437 0.023 Uiso 1 1 calc R . . . .
C18 C 0.3678(5) 0.2519(4) 0.5545(3) 0.0158(13) Uani 1 1 d . . . . .
H18 H 0.2796 0.2436 0.5522 0.019 Uiso 1 1 calc R . . . .
C4 C 0.5688(5) 0.2963(4) 0.6070(3) 0.0119(12) Uani 1 1 d . . . . .
C24 C 0.9674(7) 0.7296(6) 0.6189(5) 0.0457(19) Uani 1 1 d . U . . .
H24 H 0.9669 0.7832 0.6585 0.055 Uiso 0.761(4) 1 calc R . P A 1
H24A H 0.9466 0.7694 0.6657 0.055 Uiso 0.239(4) 1 calc R . P A 2
Cl2A Cl 0.8593(8) 0.6383(8) 0.6106(7) 0.075(4) Uani 0.239(4) 1 d . U P A 2
Cl3A Cl 1.1172(11) 0.6625(11) 0.6377(10) 0.120(6) Uani 0.239(4) 1 d . U P A 2
Cl4A Cl 0.984(2) 0.8017(12) 0.5496(9) 0.130(7) Uani 0.239(4) 1 d . U P A 2

loop_
_atom_site_aniso_label
_atom_site_aniso_U_11
_atom_site_aniso_U_22
_atom_site_aniso_U_33
_atom_site_aniso_U_23
_atom_site_aniso_U_13
_atom_site_aniso_U_12
Au1 0.00893(9) 0.01870(12) 0.01601(10) -0.00380(11) 0.00045(9) -0.00056(10)
Cl1 0.0097(6) 0.0303(10) 0.0249(9) -0.0019(7) -0.0003(5) -0.0014(6)
Cl3 0.073(2) 0.051(2) 0.096(3) -0.030(2) 0.022(2) -0.0213(17)
Cl2 0.134(3) 0.037(2) 0.0413(17) -0.0034(14) 0.0163(18) 0.0191(18)
Cl4 0.088(3) 0.126(4) 0.0372(17) -0.027(2) -0.0063(15) 0.050(2)
N1 0.0079(19) 0.014(2) 0.009(2) -0.004(2) -0.0023(15) 0.000(2)
C15 0.015(3) 0.032(4) 0.016(3) 0.005(3) 0.005(2) 0.007(3)
C10 0.016(3) 0.014(4) 0.015(3) -0.001(3) 0.008(2) -0.008(2)
C9 0.030(3) 0.022(4) 0.020(3) -0.010(3) 0.008(3) -0.015(3)
C6 0.014(2) 0.020(3) 0.018(3) 0.000(3) 0.006(2) -0.005(3)
C7 0.021(3) 0.015(3) 0.030(4) 0.007(3) 0.011(2) 0.001(2)
C12 0.016(3) 0.016(3) 0.025(3) -0.001(3) 0.004(2) 0.004(2)
C11 0.009(2) 0.017(3) 0.015(3) 0.004(3) 0.0049(19) 0.004(2)
C19 0.013(3) 0.022(3) 0.018(3) -0.001(3) 0.003(2) -0.002(2)
C1 0.015(3) 0.008(3) 0.013(3) 0.001(2) 0.000(2) 0.001(2)
C3 0.007(2) 0.011(3) 0.017(3) 0.000(3) 0.002(2) -0.002(2)
C13 0.022(3) 0.016(3) 0.033(4) 0.007(3) 0.006(3) 0.000(2)
C5 0.014(3) 0.013(3) 0.014(3) 0.003(3) 0.006(2) -0.006(2)
C8 0.028(4) 0.014(4) 0.031(4) -0.005(3) 0.019(3) -0.006(3)
C2 0.007(2) 0.021(3) 0.013(3) 0.000(2) -0.0019(19) -0.004(2)
C22 0.021(3) 0.031(5) 0.015(3) -0.002(3) 0.001(2) 0.001(3)
C21 0.012(2) 0.025(3) 0.015(3) -0.009(3) 0.001(2) 0.001(2)
C23 0.020(3) 0.024(3) 0.024(3) -0.013(3) 0.002(3) 0.001(2)
C16 0.010(3) 0.023(3) 0.016(3) 0.000(3) 0.007(2) 0.005(2)
C20 0.012(3) 0.022(4) 0.022(3) 0.001(3) -0.001(2) 0.002(2)
C14 0.021(3) 0.041(4) 0.021(4) 0.017(3) 0.008(3) 0.011(3)
C17 0.015(3) 0.028(4) 0.013(3) -0.005(3) 0.000(2) -0.005(3)
C18 0.011(3) 0.022(4) 0.014(3) 0.003(3) 0.001(2) -0.004(2)
C4 0.008(2) 0.013(3) 0.014(3) -0.004(3) 0.000(2) -0.001(2)
C24 0.057(4) 0.037(4) 0.043(4) -0.021(4) 0.006(3) 0.005(3)
Cl2A 0.051(5) 0.062(6) 0.112(9) -0.052(7) 0.031(5) -0.018(5)
Cl3A 0.064(6) 0.121(11) 0.174(14) -0.111(10) -0.036(7) 0.032(6)
Cl4A 0.238(19) 0.080(9) 0.072(8) -0.009(7) 0.015(10) -0.046(10)

loop_
_atom_type_symbol
_atom_type_description
_atom_type_scat_dispersion_real
_atom_type_scat_dispersion_imag
_atom_type_scat_source
C C 0.0033 0.0016 'International Tables Vol C Tables 4.2.6.8 and 6.1.1.4'
H H 0.0000 0.0000 'International Tables Vol C Tables 4.2.6.8 and 6.1.1.4'
Au Au -2.0133 8.8022 'International Tables Vol C Tables 4.2.6.8 and 6.1.1.4'
Cl Cl 0.1484 0.1585 'International Tables Vol C Tables 4.2.6.8 and 6.1.1.4'
N N 0.0061 0.0033 'International Tables Vol C Tables 4.2.6.8 and 6.1.1.4'

loop_
_geom_angle_atom_site_label_1
_geom_angle_atom_site_label_2
_geom_angle_atom_site_label_3
_geom_angle
_geom_angle_site_symmetry_1
_geom_angle_site_symmetry_3
_geom_angle_publ_flag
C1 Au1 Cl1 176.78(16) . . ?
C1 N1 C2 115.7(4) . . ?
C1 N1 C21 125.7(4) . . ?
C21 N1 C2 118.5(4) . . ?
C16 C15 C14 118.8(6) . . ?
C9 C10 C5 119.9(6) . . ?
C9 C10 C17 126.1(5) . . ?
C5 C10 C17 114.1(5) . . ?
C10 C9 C8 119.4(6) . . ?
C5 C6 C7 119.4(5) . . ?
C8 C7 C6 120.4(6) . . ?
C11 C12 C13 118.7(6) . . ?
C12 C11 C16 120.6(6) . . ?
C12 C11 C4 127.8(5) . . ?
C16 C11 C4 111.6(5) . . ?
N1 C1 Au1 128.5(4) . . ?
N1 C1 C4 109.6(4) . . ?
C4 C1 Au1 121.9(4) . . ?
C2 C3 C4 109.1(4) . . ?
C18 C3 C2 134.7(5) . . ?
C18 C3 C4 116.0(5) . . ?
C14 C13 C12 120.9(6) . . ?
C10 C5 C4 111.2(5) . . ?
C6 C5 C10 120.3(5) . . ?
C6 C5 C4 128.4(5) . . ?
C7 C8 C9 120.6(6) . . ?
N1 C2 C19 110.0(4) . . ?
N1 C2 C20 108.7(4) . . ?
C19 C2 C20 111.6(4) . . ?
C3 C2 N1 101.0(4) . . ?
C3 C2 C19 112.9(5) . . ?
C3 C2 C20 112.0(5) . . ?
N1 C21 C22 110.7(4) . . ?
N1 C21 C23 110.4(5) . . ?
C22 C21 C23 114.3(5) . . ?
C15 C16 C11 120.9(6) . . ?
C15 C16 C17 125.9(6) . . ?
C11 C16 C17 113.2(5) . . ?
C13 C14 C15 120.1(6) . . ?
C10 C17 C16 104.6(4) . . ?
C10 C17 C18 106.4(5) . . ?
C18 C17 C16 105.4(5) . . ?
C3 C18 C17 112.9(5) . . ?
C1 C4 C11 117.1(5) . . ?
C1 C4 C3 104.1(4) . . ?
C1 C4 C5 117.7(5) . . ?
C3 C4 C11 105.0(4) . . ?
C3 C4 C5 106.6(4) . . ?
C5 C4 C11 105.2(4) . . ?
Cl3 C24 Cl4 107.6(5) . . ?
Cl2 C24 Cl3 113.7(5) . . ?
Cl2 C24 Cl4 108.7(5) . . ?
Cl2A C24 Cl3A 103.9(7) . . ?
Cl4A C24 Cl2A 118.1(10) . . ?
Cl4A C24 Cl3A 109.9(12) . . ?

loop_
_geom_bond_atom_site_label_1
_geom_bond_atom_site_label_2
_geom_bond_distance
_geom_bond_site_symmetry_2
_geom_bond_publ_flag
Au1 Cl1 2.2875(14) . ?
Au1 C1 1.995(5) . ?
Cl3 C24 1.731(9) . ?
Cl2 C24 1.713(9) . ?
Cl4 C24 1.807(9) . ?
N1 C1 1.296(6) . ?
N1 C2 1.523(6) . ?
N1 C21 1.494(7) . ?
C15 C16 1.373(8) . ?
C15 C14 1.402(9) . ?
C10 C9 1.387(8) . ?
C10 C5 1.405(8) . ?
C10 C17 1.514(8) . ?
C9 C8 1.397(9) . ?
C6 C7 1.395(8) . ?
C6 C5 1.385(8) . ?
C7 C8 1.378(9) . ?
C12 C11 1.372(8) . ?
C12 C13 1.402(9) . ?
C11 C16 1.404(8) . ?
C11 C4 1.542(8) . ?
C19 C2 1.531(7) . ?
C1 C4 1.503(7) . ?
C3 C2 1.493(8) . ?
C3 C18 1.309(8) . ?
C3 C4 1.531(7) . ?
C13 C14 1.382(9) . ?
C5 C4 1.537(8) . ?
C2 C20 1.540(8) . ?
C22 C21 1.506(8) . ?
C21 C23 1.527(8) . ?
C16 C17 1.542(8) . ?
C17 C18 1.540(7) . ?
C24 Cl2A 1.700(12) . ?
C24 Cl3A 1.871(14) . ?
C24 Cl4A 1.561(17) . ?
